data_1551879
loop_
_publ_author_name
'Tamoghna Mitra'
'Kim E. Jelfs'
'Marc Schmidtmann'
'Adham Ahmed'
'Samantha Y. Chong'
'Dave J. Adams'
'Andrew I. Cooper'

_publ_section_title
;
 Molecular shape sorting using molecular organic cages
;
_journal_name_full 'Nature Chemistry'
_journal_page_first 276
_journal_page_last 281
_journal_paper_doi 10.1038/nchem.1550
_journal_volume 5
_journal_year 2013
_chemical_absolute_configuration syn
_chemical_formula_sum 'C88 H104 N12'
_chemical_formula_weight 1329.83
_space_group_IT_number 5
_space_group_name_Hall 'I 2y'
_space_group_name_H-M_alt 'I 1 2 1'
_symmetry_cell_setting monoclinic
_symmetry_space_group_name_H-M 'I 1 2 1'
_atom_sites_solution_hydrogens difmap
_atom_sites_solution_primary direct
_atom_sites_solution_secondary difmap
_cell_angle_alpha 90.00
_cell_angle_beta 90.5540(10)
_cell_angle_gamma 90.00
_cell_formula_units_Z 4
_cell_length_a 17.5354(10)
_cell_length_b 18.0598(11)
_cell_length_c 24.493(2)
_cell_measurement_reflns_used 9356
_cell_measurement_temperature 100(2)
_cell_measurement_theta_max 24.48
_cell_measurement_theta_min 2.26
_cell_volume 7756.2(9)
_computing_cell_refinement 'Bruker AXS SAINT V7.68A'
_computing_data_collection 'CrystalClear-SM Expert 2.1 (Rigaku, 2011)'
_computing_data_reduction 'Bruker AXS SAINT V7.68A'
_computing_structure_refinement 'SHELXL (Sheldrick, 2008)'
_computing_structure_solution 'SHELXD (Sheldrick, 2008)'
_diffrn_ambient_temperature 100(2)
_diffrn_detector_area_resol_mean 28.5714
_diffrn_measured_fraction_theta_full 0.999
_diffrn_measured_fraction_theta_max 0.999
_diffrn_measurement_device_type 'Rigaku Saturn724+ (2x2 bin mode)'
_diffrn_measurement_method 'profile data from \w-scans'
_diffrn_radiation_monochromator confocal
_diffrn_radiation_source 'Rotating Anode'
_diffrn_radiation_type 'Mo K\a'
_diffrn_radiation_wavelength 0.71073
_diffrn_reflns_av_R_equivalents 0.0511
_diffrn_reflns_av_sigmaI/netI 0.0485
_diffrn_reflns_limit_h_max 21
_diffrn_reflns_limit_h_min -21
_diffrn_reflns_limit_k_max 22
_diffrn_reflns_limit_k_min -19
_diffrn_reflns_limit_l_max 30
_diffrn_reflns_limit_l_min -30
_diffrn_reflns_number 80776
_diffrn_reflns_theta_full 26.37
_diffrn_reflns_theta_max 26.37
_diffrn_reflns_theta_min 1.62
_exptl_absorpt_coefficient_mu 0.068
_exptl_absorpt_correction_T_max 1.0000
_exptl_absorpt_correction_T_min 0.6863
_exptl_absorpt_correction_type multi-scan
_exptl_absorpt_process_details 'SADABS 2008/1 (Sheldrick, 2008)'
_exptl_crystal_colour colourless
_exptl_crystal_density_diffrn 1.139
_exptl_crystal_density_method 'not measured'
_exptl_crystal_description 'trigonal plate'
_exptl_crystal_F_000 2864
_exptl_crystal_size_max 0.14
_exptl_crystal_size_mid 0.12
_exptl_crystal_size_min 0.05
_refine_diff_density_max 0.397
_refine_diff_density_min -0.203
_refine_diff_density_rms 0.047
_refine_ls_abs_structure_details 'Flack H D (1983), Acta Cryst. A39, 876-881'
_refine_ls_abs_structure_Flack -0.1(18)
_refine_ls_extinction_method none
_refine_ls_goodness_of_fit_ref 1.048
_refine_ls_hydrogen_treatment constr
_refine_ls_matrix_type full
_refine_ls_number_parameters 902
_refine_ls_number_reflns 15385
_refine_ls_number_restraints 1
_refine_ls_restrained_S_all 1.048
_refine_ls_R_factor_all 0.0715
_refine_ls_R_factor_gt 0.0558
_refine_ls_shift/su_max 0.001
_refine_ls_shift/su_mean 0.000
_refine_ls_structure_factor_coef Fsqd
_refine_ls_weighting_details 'calc w=1/[\s^2^(Fo^2^)+(0.0800P)^2^+3.5000P] where P=(Fo^2^+2Fc^2^)/3'
_refine_ls_weighting_scheme calc
_refine_ls_wR_factor_gt 0.1444
_refine_ls_wR_factor_ref 0.1533
_reflns_number_gt 12567
_reflns_number_total 15385
_reflns_threshold_expression >2sigma(I)
_cod_data_source_file nchem.1550-s8.cif
_cod_data_source_block pX@CC3_100K
_cod_original_sg_symbol_H-M I2
_cod_database_code 1551879

loop_
_symmetry_equiv_pos_as_xyz
'x, y, z'
'-x, y, -z'
'x+1/2, y+1/2, z+1/2'
'-x+1/2, y+1/2, -z+1/2'

loop_
_atom_site_label
_atom_site_type_symbol
_atom_site_fract_x
_atom_site_fract_y
_atom_site_fract_z
_atom_site_U_iso_or_equiv
_atom_site_adp_type
_atom_site_occupancy
_atom_site_symmetry_multiplicity
_atom_site_calc_flag
_atom_site_refinement_flags
_atom_site_disorder_assembly
_atom_site_disorder_group
N1 N 0.75788(12) 0.21625(14) 1.09071(9) 0.0473(6) Uani 1 1 d . . .
N2 N 0.77604(12) 0.37701(14) 1.10107(8) 0.0433(5) Uani 1 1 d . . .
N3 N 0.58383(13) 0.02251(15) 0.90953(10) 0.0518(6) Uani 1 1 d . . .
N4 N 0.46614(13) 0.11082(13) 0.85506(10) 0.0466(5) Uani 1 1 d . . .
N5 N 0.95520(13) 0.04510(14) 0.90652(9) 0.0484(6) Uani 1 1 d . . .
N6 N 1.00592(12) 0.10886(13) 0.80393(9) 0.0441(5) Uani 1 1 d . . .
N7 N 0.93566(11) 0.55363(13) 0.90268(9) 0.0407(5) Uani 1 1 d . . .
N8 N 1.00717(12) 0.45859(13) 0.81969(9) 0.0430(5) Uani 1 1 d . . .
N9 N 0.56962(12) 0.55078(13) 0.92652(9) 0.0433(5) Uani 1 1 d . . .
N10 N 0.48046(12) 0.47315(13) 0.84091(9) 0.0433(5) Uani 1 1 d . . .
N11 N 0.62067(14) 0.27444(13) 0.65093(9) 0.0462(5) Uani 1 1 d . . .
N12 N 0.78573(13) 0.30084(13) 0.63990(9) 0.0429(5) Uani 1 1 d . . .
C1 C 0.78774(16) 0.13763(17) 1.01454(11) 0.0462(6) Uani 1 1 d . . .
C2 C 0.71131(16) 0.12032(18) 1.00277(11) 0.0501(7) Uani 1 1 d . . .
H2 H 0.6722 0.1397 1.0252 0.060 Uiso 1 1 calc R . .
C3 C 0.69195(16) 0.07537(18) 0.95886(11) 0.0501(7) Uani 1 1 d . . .
C4 C 0.74972(16) 0.04670(17) 0.92604(11) 0.0485(7) Uani 1 1 d . . .
H4 H 0.7368 0.0157 0.8960 0.058 Uiso 1 1 calc R . .
C5 C 0.82586(16) 0.06310(17) 0.93697(11) 0.0477(6) Uani 1 1 d . . .
C6 C 0.84436(16) 0.10788(16) 0.98143(11) 0.0461(6) Uani 1 1 d . . .
H6 H 0.8964 0.1184 0.9894 0.055 Uiso 1 1 calc R . .
C7 C 0.80771(15) 0.18351(17) 1.06198(11) 0.0457(6) Uani 1 1 d . . .
H7 H 0.8600 0.1890 1.0717 0.055 Uiso 1 1 calc R . .
C8 C 0.61061(16) 0.05810(18) 0.94966(11) 0.0518(7) Uani 1 1 d . . .
H8 H 0.5755 0.0752 0.9761 0.062 Uiso 1 1 calc R . .
C9 C 0.88474(16) 0.03027(16) 0.90212(11) 0.0462(6) Uani 1 1 d . . .
H9 H 0.8691 -0.0040 0.8748 0.055 Uiso 1 1 calc R . .
C10 C 0.74617(16) 0.45690(17) 1.02490(10) 0.0446(6) Uani 1 1 d . . .
C11 C 0.82202(15) 0.46912(16) 1.00855(11) 0.0428(6) Uani 1 1 d . . .
H11 H 0.8629 0.4485 1.0292 0.051 Uiso 1 1 calc R . .
C12 C 0.83716(14) 0.51070(15) 0.96293(10) 0.0398(6) Uani 1 1 d . . .
C13 C 0.77717(14) 0.54340(15) 0.93283(10) 0.0404(6) Uani 1 1 d . . .
H13 H 0.7880 0.5731 0.9018 0.049 Uiso 1 1 calc R . .
C14 C 0.70217(14) 0.53224(15) 0.94850(10) 0.0411(6) Uani 1 1 d . . .
C15 C 0.68762(15) 0.48894(17) 0.99460(11) 0.0450(6) Uani 1 1 d . . .
H15 H 0.6363 0.4813 1.0054 0.054 Uiso 1 1 calc R . .
C16 C 0.72713(15) 0.40783(17) 1.07064(10) 0.0450(6) Uani 1 1 d . . .
H16 H 0.6748 0.3988 1.0777 0.054 Uiso 1 1 calc R . .
C17 C 0.91691(14) 0.51739(15) 0.94406(10) 0.0415(6) Uani 1 1 d . . .
H17 H 0.9558 0.4929 0.9644 0.050 Uiso 1 1 calc R . .
C18 C 0.63902(14) 0.56226(16) 0.91498(11) 0.0430(6) Uani 1 1 d . . .
H18 H 0.6507 0.5911 0.8837 0.052 Uiso 1 1 calc R . .
C19 C 0.50424(16) 0.21408(17) 0.79797(11) 0.0463(6) Uani 1 1 d . . .
C20 C 0.48089(14) 0.27161(16) 0.83189(10) 0.0410(6) Uani 1 1 d . . .
H20 H 0.4563 0.2607 0.8654 0.049 Uiso 1 1 calc R . .
C21 C 0.49327(14) 0.34443(16) 0.81709(10) 0.0411(6) Uani 1 1 d . . .
C22 C 0.52853(15) 0.36043(16) 0.76760(10) 0.0438(6) Uani 1 1 d . . .
H22 H 0.5362 0.4106 0.7573 0.053 Uiso 1 1 calc R . .
C23 C 0.55249(16) 0.30406(17) 0.73337(10) 0.0442(6) Uani 1 1 d . . .
C24 C 0.53932(17) 0.23177(17) 0.74873(11) 0.0479(7) Uani 1 1 d . . .
H24 H 0.5546 0.1929 0.7251 0.057 Uiso 1 1 calc R . .
C25 C 0.49523(16) 0.13558(16) 0.81175(11) 0.0462(6) Uani 1 1 d . . .
H25 H 0.5127 0.1004 0.7859 0.055 Uiso 1 1 calc R . .
C26 C 0.46916(14) 0.40540(15) 0.85292(10) 0.0387(6) Uani 1 1 d . . .
H26 H 0.4443 0.3938 0.8861 0.046 Uiso 1 1 calc R . .
C27 C 0.59311(16) 0.32233(16) 0.68266(11) 0.0451(6) Uani 1 1 d . . .
H27 H 0.5989 0.3731 0.6734 0.054 Uiso 1 1 calc R . .
C28 C 0.97173(15) 0.23471(15) 0.77842(11) 0.0415(6) Uani 1 1 d . . .
C29 C 0.91847(15) 0.21813(15) 0.73739(10) 0.0403(6) Uani 1 1 d . . .
H29 H 0.9086 0.1680 0.7280 0.048 Uiso 1 1 calc R . .
C30 C 0.87995(14) 0.27450(15) 0.71037(10) 0.0402(6) Uani 1 1 d . . .
C31 C 0.89440(14) 0.34843(15) 0.72391(10) 0.0394(6) Uani 1 1 d . . .
H31 H 0.8676 0.3869 0.7055 0.047 Uiso 1 1 calc R . .
C32 C 0.94774(14) 0.36586(15) 0.76419(11) 0.0404(6) Uani 1 1 d . . .
C33 C 0.98621(14) 0.30825(16) 0.79065(11) 0.0440(6) Uani 1 1 d . . .
H33 H 1.0234 0.3198 0.8178 0.053 Uiso 1 1 calc R . .
C34 C 1.01313(15) 0.17772(16) 0.80974(11) 0.0431(6) Uani 1 1 d . . .
H34 H 1.0484 0.1944 0.8367 0.052 Uiso 1 1 calc R . .
C35 C 0.82373(15) 0.25423(15) 0.66774(10) 0.0418(6) Uani 1 1 d . . .
H35 H 0.8155 0.2031 0.6607 0.050 Uiso 1 1 calc R . .
C36 C 0.96424(14) 0.44245(15) 0.77941(11) 0.0406(6) Uani 1 1 d . . .
H36 H 0.9422 0.4814 0.7585 0.049 Uiso 1 1 calc R . .
C37 C 0.78407(14) 0.25337(16) 1.13988(10) 0.0426(6) Uani 1 1 d . . .
H37 H 0.8408 0.2589 1.1383 0.051 Uiso 1 1 calc R . .
C38 C 0.74848(14) 0.32991(16) 1.14492(10) 0.0437(6) Uani 1 1 d . . .
H38 H 0.6917 0.3256 1.1421 0.052 Uiso 1 1 calc R . .
C39 C 0.77028(18) 0.36521(18) 1.19965(11) 0.0518(7) Uani 1 1 d . . .
H39A H 0.7433 0.4131 1.2033 0.062 Uiso 1 1 calc R . .
H39B H 0.8258 0.3754 1.2003 0.062 Uiso 1 1 calc R . .
C40 C 0.75037(18) 0.31550(19) 1.24829(12) 0.0554(8) Uani 1 1 d . . .
H40A H 0.7681 0.3391 1.2826 0.067 Uiso 1 1 calc R . .
H40B H 0.6944 0.3095 1.2502 0.067 Uiso 1 1 calc R . .
C41 C 0.78710(18) 0.24138(18) 1.24244(12) 0.0541(7) Uani 1 1 d . . .
H41A H 0.7719 0.2093 1.2732 0.065 Uiso 1 1 calc R . .
H41B H 0.8432 0.2471 1.2439 0.065 Uiso 1 1 calc R . .
C42 C 0.76408(17) 0.20502(18) 1.18901(11) 0.0506(7) Uani 1 1 d . . .
H42A H 0.7085 0.1956 1.1890 0.061 Uiso 1 1 calc R . .
H42B H 0.7904 0.1567 1.1858 0.061 Uiso 1 1 calc R . .
C43 C 0.50259(16) 0.00562(17) 0.91202(11) 0.0496(7) Uani 1 1 d . . .
H43 H 0.4804 0.0315 0.9443 0.059 Uiso 1 1 calc R . .
C44 C 0.46048(16) 0.03064(16) 0.86092(11) 0.0453(6) Uani 1 1 d . . .
H44 H 0.4843 0.0066 0.8285 0.054 Uiso 1 1 calc R . .
C45 C 0.37659(17) 0.00851(18) 0.86303(12) 0.0527(7) Uani 1 1 d . . .
H45A H 0.3515 0.0358 0.8930 0.063 Uiso 1 1 calc R . .
H45B H 0.3511 0.0227 0.8283 0.063 Uiso 1 1 calc R . .
C46 C 0.36706(19) -0.07399(19) 0.87209(14) 0.0597(8) Uani 1 1 d . . .
H46A H 0.3872 -0.1013 0.8403 0.072 Uiso 1 1 calc R . .
H46B H 0.3122 -0.0859 0.8754 0.072 Uiso 1 1 calc R . .
C47 C 0.4091(2) -0.0986(2) 0.92355(15) 0.0638(9) Uani 1 1 d . . .
H47A H 0.4040 -0.1528 0.9280 0.077 Uiso 1 1 calc R . .
H47B H 0.3864 -0.0743 0.9558 0.077 Uiso 1 1 calc R . .
C48 C 0.49349(19) -0.07781(19) 0.91967(14) 0.0607(8) Uani 1 1 d . . .
H48A H 0.5206 -0.0935 0.9534 0.073 Uiso 1 1 calc R . .
H48B H 0.5166 -0.1041 0.8885 0.073 Uiso 1 1 calc R . .
C49 C 1.00634(15) 0.00674(15) 0.86901(11) 0.0437(6) Uani 1 1 d . . .
H49 H 0.9751 -0.0230 0.8426 0.052 Uiso 1 1 calc R . .
C50 C 1.05402(15) 0.06155(16) 0.83769(11) 0.0424(6) Uani 1 1 d . . .
H50 H 1.0828 0.0932 0.8643 0.051 Uiso 1 1 calc R . .
C51 C 1.11077(16) 0.02140(17) 0.80165(11) 0.0473(6) Uani 1 1 d . . .
H51A H 1.1421 0.0583 0.7820 0.057 Uiso 1 1 calc R . .
H51B H 1.0827 -0.0084 0.7741 0.057 Uiso 1 1 calc R . .
C52 C 1.16284(17) -0.02914(18) 0.83482(13) 0.0528(7) Uani 1 1 d . . .
H52A H 1.1980 -0.0556 0.8101 0.063 Uiso 1 1 calc R . .
H52B H 1.1938 0.0007 0.8606 0.063 Uiso 1 1 calc R . .
C53 C 1.11548(18) -0.08477(18) 0.86620(13) 0.0551(7) Uani 1 1 d . . .
H53A H 1.1495 -0.1158 0.8892 0.066 Uiso 1 1 calc R . .
H53B H 1.0884 -0.1177 0.8402 0.066 Uiso 1 1 calc R . .
C54 C 1.05783(18) -0.04586(18) 0.90208(12) 0.0536(7) Uani 1 1 d . . .
H54A H 1.0852 -0.0173 0.9307 0.064 Uiso 1 1 calc R . .
H54B H 1.0258 -0.0834 0.9204 0.064 Uiso 1 1 calc R . .
C55 C 1.01681(13) 0.55646(15) 0.88904(10) 0.0394(6) Uani 1 1 d . . .
H55 H 1.0455 0.5204 0.9124 0.047 Uiso 1 1 calc R . .
C56 C 1.02663(14) 0.53578(15) 0.82904(10) 0.0405(6) Uani 1 1 d . . .
H56 H 0.9931 0.5680 0.8058 0.049 Uiso 1 1 calc R . .
C57 C 1.10978(15) 0.54643(18) 0.81253(12) 0.0511(7) Uani 1 1 d . . .
H57A H 1.1422 0.5111 0.8332 0.061 Uiso 1 1 calc R . .
H57B H 1.1149 0.5351 0.7732 0.061 Uiso 1 1 calc R . .
C58 C 1.13760(16) 0.62367(19) 0.82310(12) 0.0539(7) Uani 1 1 d . . .
H58A H 1.1077 0.6590 0.8006 0.065 Uiso 1 1 calc R . .
H58B H 1.1918 0.6277 0.8125 0.065 Uiso 1 1 calc R . .
C59 C 1.12973(16) 0.64360(19) 0.88284(13) 0.0550(8) Uani 1 1 d . . .
H59A H 1.1462 0.6954 0.8888 0.066 Uiso 1 1 calc R . .
H59B H 1.1628 0.6110 0.9053 0.066 Uiso 1 1 calc R . .
C60 C 1.04614(16) 0.63450(17) 0.90017(12) 0.0486(7) Uani 1 1 d . . .
H60A H 1.0418 0.6454 0.9396 0.058 Uiso 1 1 calc R . .
H60B H 1.0141 0.6706 0.8800 0.058 Uiso 1 1 calc R . .
C61 C 0.51129(15) 0.58575(15) 0.89228(11) 0.0425(6) Uani 1 1 d . . .
H61 H 0.5349 0.6049 0.8581 0.051 Uiso 1 1 calc R . .
C62 C 0.44988(14) 0.52937(15) 0.87796(10) 0.0397(6) Uani 1 1 d . . .
H62 H 0.4319 0.5049 0.9121 0.048 Uiso 1 1 calc R . .
C63 C 0.38204(15) 0.56640(18) 0.84900(11) 0.0486(7) Uani 1 1 d . . .
H63A H 0.3986 0.5858 0.8132 0.058 Uiso 1 1 calc R . .
H63B H 0.3417 0.5291 0.8423 0.058 Uiso 1 1 calc R . .
C64 C 0.34975(17) 0.62948(19) 0.88278(13) 0.0552(8) Uani 1 1 d . . .
H64A H 0.3073 0.6534 0.8625 0.066 Uiso 1 1 calc R . .
H64B H 0.3293 0.6097 0.9174 0.066 Uiso 1 1 calc R . .
C65 C 0.41036(19) 0.68548(19) 0.89500(15) 0.0626(9) Uani 1 1 d . . .
H65A H 0.3890 0.7253 0.9180 0.075 Uiso 1 1 calc R . .
H65B H 0.4279 0.7080 0.8605 0.075 Uiso 1 1 calc R . .
C66 C 0.47758(18) 0.64975(18) 0.92450(14) 0.0576(8) Uani 1 1 d . . .
H66A H 0.4607 0.6314 0.9605 0.069 Uiso 1 1 calc R . .
H66B H 0.5176 0.6875 0.9309 0.069 Uiso 1 1 calc R . .
C67 C 0.65638(15) 0.30096(16) 0.60109(10) 0.0419(6) Uani 1 1 d . . .
H67 H 0.6583 0.3563 0.6018 0.050 Uiso 1 1 calc R . .
C68 C 0.73674(16) 0.27091(16) 0.59631(10) 0.0431(6) Uani 1 1 d . . .
H68 H 0.7356 0.2157 0.5989 0.052 Uiso 1 1 calc R . .
C69 C 0.77227(17) 0.2938(2) 0.54156(11) 0.0540(7) Uani 1 1 d . . .
H69A H 0.7782 0.3484 0.5406 0.065 Uiso 1 1 calc R . .
H69B H 0.8236 0.2715 0.5386 0.065 Uiso 1 1 calc R . .
C70 C 0.72308(17) 0.2691(2) 0.49312(11) 0.0558(8) Uani 1 1 d . . .
H70A H 0.7214 0.2144 0.4917 0.067 Uiso 1 1 calc R . .
H70B H 0.7459 0.2871 0.4588 0.067 Uiso 1 1 calc R . .
C71 C 0.64204(16) 0.2996(2) 0.49829(11) 0.0511(7) Uani 1 1 d . . .
H71A H 0.6432 0.3544 0.4963 0.061 Uiso 1 1 calc R . .
H71B H 0.6101 0.2812 0.4676 0.061 Uiso 1 1 calc R . .
C72 C 0.60758(16) 0.27567(17) 0.55206(11) 0.0480(7) Uani 1 1 d . . .
H72A H 0.6029 0.2210 0.5526 0.058 Uiso 1 1 calc R . .
H72B H 0.5557 0.2969 0.5552 0.058 Uiso 1 1 calc R . .
C73 C 0.7304(2) 0.4856(3) 0.78317(18) 0.0732(12) Uani 0.875(4) 1 d P . .
C74 C 0.6807(3) 0.5171(3) 0.7446(2) 0.0974(18) Uani 0.875(4) 1 d P . .
H74 H 0.6345 0.4921 0.7360 0.117 Uiso 0.875(4) 1 calc PR . .
C75 C 0.6956(2) 0.5811(2) 0.71939(17) 0.0648(11) Uani 0.875(4) 1 d P . .
H75 H 0.6614 0.5990 0.6922 0.078 Uiso 0.875(4) 1 calc PR . .
C76 C 0.7579(2) 0.6202(3) 0.73194(17) 0.0699(12) Uani 0.875(4) 1 d P . .
C77 C 0.8052(2) 0.5916(3) 0.7722(2) 0.0912(17) Uani 0.875(4) 1 d P . .
H77 H 0.8484 0.6198 0.7833 0.109 Uiso 0.875(4) 1 calc PR . .
C78 C 0.7929(2) 0.5256(3) 0.79645(15) 0.0707(13) Uani 0.875(4) 1 d P . .
H78 H 0.8283 0.5073 0.8228 0.085 Uiso 0.875(4) 1 calc PR . .
C79 C 0.7149(4) 0.4137(4) 0.8110(3) 0.133(3) Uani 0.875(4) 1 d P . .
H79A H 0.7561 0.4031 0.8372 0.199 Uiso 0.875(4) 1 calc PR . .
H79B H 0.7122 0.3740 0.7838 0.199 Uiso 0.875(4) 1 calc PR . .
H79C H 0.6664 0.4168 0.8303 0.199 Uiso 0.875(4) 1 calc PR . .
C80 C 0.7750(3) 0.6945(4) 0.7038(3) 0.112(2) Uani 0.875(4) 1 d P . .
H80A H 0.8220 0.7156 0.7192 0.168 Uiso 0.875(4) 1 calc PR . .
H80B H 0.7326 0.7288 0.7098 0.168 Uiso 0.875(4) 1 calc PR . .
H80C H 0.7812 0.6864 0.6645 0.168 Uiso 0.875(4) 1 calc PR . .
C81 C 0.9436(2) 0.3122(2) 0.95933(15) 0.0615(10) Uani 0.929(5) 1 d P . .
C82 C 0.92441(19) 0.3121(2) 1.01301(16) 0.0636(11) Uani 0.929(5) 1 d P . .
H82 H 0.8722 0.3106 1.0230 0.076 Uiso 0.929(5) 1 calc PR . .
C83 C 1.0201(2) 0.3141(3) 0.94724(16) 0.0796(14) Uani 0.929(5) 1 d P . .
H83 H 1.0349 0.3168 0.9101 0.096 Uiso 0.929(5) 1 calc PR . .
C84 C 0.8826(2) 0.3119(4) 0.91498(19) 0.1022(18) Uani 0.929(5) 1 d P . .
H84A H 0.8322 0.3092 0.9317 0.153 Uiso 0.929(5) 1 calc PR . .
H84B H 0.8900 0.2689 0.8912 0.153 Uiso 0.929(5) 1 calc PR . .
H84C H 0.8864 0.3574 0.8933 0.153 Uiso 0.929(5) 1 calc PR . .
C85 C 0.5593(4) 0.3209(6) 0.9650(3) 0.0500(17) Uiso 0.460(3) 1 d P A -1
C86 C 0.5175(4) 0.3738(4) 0.9924(3) 0.0476(19) Uiso 0.460(3) 1 d P A -1
H86 H 0.5317 0.4242 0.9880 0.057 Uiso 0.460(3) 1 calc PR A -1
C87 C 0.4593(5) 0.3593(5) 1.0243(3) 0.0495(16) Uiso 0.460(3) 1 d P A -1
H87 H 0.4333 0.3982 1.0424 0.059 Uiso 0.460(3) 1 calc PR A -1
C88 C 0.4364(5) 0.2852(7) 1.0310(3) 0.062(2) Uiso 0.460(3) 1 d P A -1
C89 C 0.4753(5) 0.2334(5) 1.0001(5) 0.083(3) Uiso 0.460(3) 1 d P A -1
H89 H 0.4570 0.1838 1.0006 0.099 Uiso 0.460(3) 1 calc PR A -1
C90 C 0.5367(5) 0.2477(6) 0.9696(4) 0.069(2) Uiso 0.460(3) 1 d P A -1
H90 H 0.5636 0.2091 0.9518 0.082 Uiso 0.460(3) 1 calc PR A -1
C91 C 0.6283(5) 0.3382(5) 0.9273(3) 0.069(2) Uiso 0.460(3) 1 d P A -1
H91A H 0.6211 0.3868 0.9103 0.104 Uiso 0.460(3) 1 calc PR A -1
H91B H 0.6318 0.3002 0.8989 0.104 Uiso 0.460(3) 1 calc PR A -1
H91C H 0.6754 0.3385 0.9492 0.104 Uiso 0.460(3) 1 calc PR A -1
C92 C 0.3696(6) 0.2674(6) 1.0662(4) 0.098(3) Uiso 0.460(3) 1 d P A -1
H92A H 0.3712 0.2984 1.0990 0.147 Uiso 0.460(3) 1 calc PR A -1
H92B H 0.3716 0.2151 1.0768 0.147 Uiso 0.460(3) 1 calc PR A -1
H92C H 0.3222 0.2770 1.0459 0.147 Uiso 0.460(3) 1 calc PR A -1

loop_
_atom_site_aniso_label
_atom_site_aniso_U_11
_atom_site_aniso_U_22
_atom_site_aniso_U_33
_atom_site_aniso_U_23
_atom_site_aniso_U_13
_atom_site_aniso_U_12
N1 0.0346(12) 0.0652(15) 0.0422(12) 0.0008(11) 0.0020(10) -0.0043(11)
N2 0.0325(11) 0.0627(14) 0.0348(11) 0.0061(10) 0.0032(9) 0.0035(10)
N3 0.0455(13) 0.0650(16) 0.0452(13) -0.0048(12) 0.0055(10) -0.0101(12)
N4 0.0413(12) 0.0538(14) 0.0450(13) -0.0056(11) 0.0086(10) -0.0080(10)
N5 0.0425(13) 0.0543(14) 0.0485(13) -0.0035(11) -0.0005(10) -0.0004(11)
N6 0.0370(12) 0.0509(14) 0.0442(12) -0.0011(10) -0.0071(9) 0.0052(10)
N7 0.0299(10) 0.0500(13) 0.0422(11) 0.0016(10) -0.0036(9) -0.0039(9)
N8 0.0376(11) 0.0477(13) 0.0438(12) 0.0002(10) -0.0019(10) 0.0003(10)
N9 0.0335(11) 0.0558(14) 0.0407(11) 0.0057(10) -0.0002(9) 0.0068(10)
N10 0.0401(12) 0.0534(14) 0.0364(11) 0.0002(10) 0.0053(9) 0.0072(10)
N11 0.0568(14) 0.0483(13) 0.0334(11) -0.0029(10) 0.0031(10) 0.0015(11)
N12 0.0464(13) 0.0458(12) 0.0365(11) -0.0032(10) -0.0021(9) 0.0029(10)
C1 0.0418(15) 0.0586(17) 0.0381(14) 0.0054(12) 0.0041(11) -0.0016(12)
C2 0.0428(15) 0.0673(19) 0.0403(15) 0.0033(14) 0.0033(12) -0.0045(14)
C3 0.0432(15) 0.0654(19) 0.0418(14) 0.0060(13) 0.0022(12) -0.0107(13)
C4 0.0473(16) 0.0544(17) 0.0437(14) 0.0032(13) 0.0042(12) -0.0090(13)
C5 0.0460(15) 0.0518(16) 0.0453(14) 0.0053(13) -0.0018(12) -0.0036(13)
C6 0.0383(14) 0.0548(17) 0.0454(15) 0.0075(13) 0.0016(11) -0.0011(12)
C7 0.0329(13) 0.0613(17) 0.0430(14) 0.0090(13) 0.0007(11) -0.0020(12)
C8 0.0448(15) 0.0677(19) 0.0431(15) 0.0002(14) 0.0062(12) -0.0148(14)
C9 0.0485(16) 0.0455(15) 0.0446(14) 0.0009(12) -0.0002(12) -0.0012(12)
C10 0.0388(14) 0.0620(17) 0.0330(13) 0.0017(12) 0.0044(10) 0.0061(12)
C11 0.0346(13) 0.0564(16) 0.0373(13) 0.0000(12) 0.0014(10) 0.0017(12)
C12 0.0338(13) 0.0452(14) 0.0404(13) -0.0002(11) -0.0002(10) -0.0013(11)
C13 0.0372(13) 0.0440(15) 0.0401(13) 0.0029(11) 0.0023(10) 0.0003(11)
C14 0.0340(13) 0.0487(15) 0.0405(13) 0.0016(11) 0.0034(10) 0.0045(11)
C15 0.0321(13) 0.0659(18) 0.0373(13) 0.0039(12) 0.0055(10) 0.0098(12)
C16 0.0305(13) 0.0693(18) 0.0351(13) 0.0050(13) 0.0073(10) 0.0054(12)
C17 0.0326(13) 0.0516(15) 0.0403(13) 0.0047(12) -0.0045(10) -0.0014(11)
C18 0.0371(14) 0.0513(15) 0.0407(13) 0.0084(12) 0.0023(11) 0.0043(12)
C19 0.0437(15) 0.0579(17) 0.0375(13) -0.0040(12) 0.0002(11) -0.0029(13)
C20 0.0333(13) 0.0547(16) 0.0349(13) -0.0049(12) 0.0009(10) -0.0047(11)
C21 0.0347(13) 0.0550(16) 0.0334(12) -0.0030(11) -0.0021(10) 0.0069(11)
C22 0.0411(14) 0.0538(16) 0.0367(13) 0.0031(12) 0.0015(11) 0.0040(12)
C23 0.0473(15) 0.0540(16) 0.0312(13) -0.0028(12) -0.0009(11) 0.0047(12)
C24 0.0546(17) 0.0524(17) 0.0367(14) -0.0081(12) 0.0019(12) -0.0039(13)
C25 0.0460(15) 0.0499(16) 0.0430(15) -0.0057(12) 0.0046(12) -0.0048(12)
C26 0.0316(13) 0.0521(16) 0.0324(12) 0.0027(11) -0.0002(10) 0.0063(11)
C27 0.0516(16) 0.0483(16) 0.0356(13) 0.0005(12) 0.0026(11) 0.0037(12)
C28 0.0345(13) 0.0490(16) 0.0412(14) 0.0007(12) 0.0043(10) 0.0014(11)
C29 0.0387(14) 0.0430(14) 0.0390(13) -0.0046(11) 0.0001(11) -0.0006(11)
C30 0.0362(13) 0.0501(15) 0.0342(12) -0.0026(11) 0.0060(10) -0.0002(11)
C31 0.0361(13) 0.0476(15) 0.0345(13) 0.0019(11) 0.0034(10) 0.0009(11)
C32 0.0315(13) 0.0472(15) 0.0425(14) -0.0006(11) 0.0069(10) 0.0005(11)
C33 0.0310(13) 0.0572(17) 0.0438(14) -0.0041(13) -0.0059(11) -0.0035(12)
C34 0.0338(13) 0.0507(17) 0.0446(15) -0.0048(12) -0.0031(11) -0.0021(11)
C35 0.0436(14) 0.0443(15) 0.0376(13) -0.0059(11) 0.0004(11) 0.0012(12)
C36 0.0313(13) 0.0495(16) 0.0410(14) 0.0056(11) 0.0025(11) -0.0019(11)
C37 0.0262(12) 0.0623(17) 0.0392(14) 0.0042(12) -0.0002(10) -0.0003(11)
C38 0.0265(12) 0.0663(18) 0.0385(13) 0.0091(12) 0.0038(10) 0.0047(12)
C39 0.0494(16) 0.0678(19) 0.0382(14) 0.0021(13) 0.0049(12) 0.0066(14)
C40 0.0493(16) 0.081(2) 0.0359(14) 0.0016(14) 0.0068(11) -0.0010(15)
C41 0.0476(16) 0.074(2) 0.0405(15) 0.0122(14) 0.0019(12) -0.0024(15)
C42 0.0410(15) 0.0640(19) 0.0469(16) 0.0088(14) 0.0008(12) -0.0025(13)
C43 0.0469(15) 0.0594(18) 0.0425(15) -0.0071(13) 0.0092(12) -0.0106(13)
C44 0.0433(14) 0.0507(16) 0.0420(14) -0.0072(12) 0.0059(11) -0.0080(12)
C45 0.0460(16) 0.0649(19) 0.0473(16) -0.0031(14) 0.0052(12) -0.0112(14)
C46 0.0539(18) 0.0624(19) 0.0628(19) -0.0091(15) -0.0018(15) -0.0164(15)
C47 0.060(2) 0.060(2) 0.071(2) 0.0029(16) 0.0009(16) -0.0194(16)
C48 0.0591(19) 0.066(2) 0.0569(19) 0.0055(15) -0.0012(15) -0.0116(16)
C49 0.0407(14) 0.0459(15) 0.0443(14) -0.0072(12) -0.0058(11) 0.0030(11)
C50 0.0396(14) 0.0464(15) 0.0410(13) -0.0046(12) -0.0074(11) 0.0018(11)
C51 0.0394(14) 0.0570(17) 0.0455(14) -0.0017(13) 0.0008(11) 0.0033(12)
C52 0.0462(16) 0.0601(18) 0.0522(17) -0.0050(14) -0.0009(13) 0.0140(14)
C53 0.0552(18) 0.0539(18) 0.0562(18) 0.0017(14) -0.0044(14) 0.0155(14)
C54 0.0524(17) 0.0553(18) 0.0532(17) 0.0044(14) -0.0017(13) 0.0042(14)
C55 0.0286(12) 0.0520(15) 0.0376(13) 0.0024(12) -0.0029(10) -0.0034(11)
C56 0.0327(13) 0.0514(16) 0.0375(13) 0.0027(11) -0.0028(10) -0.0054(11)
C57 0.0344(14) 0.073(2) 0.0455(15) -0.0058(14) 0.0036(11) -0.0039(13)
C58 0.0342(14) 0.075(2) 0.0525(17) -0.0025(15) 0.0021(12) -0.0160(14)
C59 0.0404(15) 0.068(2) 0.0563(17) -0.0101(15) -0.0002(13) -0.0199(14)
C60 0.0388(14) 0.0613(18) 0.0456(15) -0.0071(13) 0.0004(12) -0.0094(13)
C61 0.0367(13) 0.0513(16) 0.0397(13) 0.0089(12) 0.0030(11) 0.0064(11)
C62 0.0373(13) 0.0488(15) 0.0332(12) 0.0015(11) 0.0052(10) 0.0048(11)
C63 0.0378(14) 0.0651(18) 0.0428(14) 0.0033(13) -0.0023(11) 0.0046(13)
C64 0.0435(16) 0.071(2) 0.0505(16) 0.0056(15) -0.0039(13) 0.0203(14)
C65 0.0585(19) 0.0562(19) 0.073(2) -0.0054(16) -0.0123(16) 0.0187(15)
C66 0.0531(18) 0.0563(18) 0.0631(19) -0.0059(15) -0.0130(15) 0.0107(14)
C67 0.0481(15) 0.0449(14) 0.0326(13) -0.0013(11) 0.0050(11) 0.0050(12)
C68 0.0527(16) 0.0458(15) 0.0307(12) -0.0055(11) -0.0045(11) 0.0048(12)
C69 0.0516(17) 0.074(2) 0.0367(14) -0.0019(14) 0.0027(12) 0.0062(15)
C70 0.0499(17) 0.086(2) 0.0316(13) -0.0028(14) 0.0011(12) 0.0070(15)
C71 0.0488(16) 0.0707(19) 0.0336(13) 0.0003(13) -0.0024(11) 0.0041(14)
C72 0.0463(15) 0.0604(18) 0.0372(14) -0.0006(13) -0.0014(11) 0.0065(13)
C73 0.066(3) 0.085(3) 0.068(3) -0.012(2) -0.028(2) 0.002(2)
C74 0.101(4) 0.077(3) 0.113(4) 0.004(3) -0.066(3) -0.024(3)
C75 0.061(2) 0.068(2) 0.065(2) -0.022(2) -0.0245(18) 0.0113(19)
C76 0.0374(18) 0.105(3) 0.067(2) 0.002(2) 0.0021(17) 0.007(2)
C77 0.036(2) 0.140(5) 0.097(3) 0.030(3) -0.012(2) -0.019(2)
C78 0.0372(19) 0.126(4) 0.049(2) 0.004(2) -0.0010(15) 0.011(2)
C79 0.141(6) 0.109(4) 0.146(6) 0.033(4) -0.093(5) -0.029(4)
C80 0.054(3) 0.147(5) 0.135(5) 0.049(4) -0.014(3) -0.010(3)
C81 0.0500(19) 0.071(2) 0.064(2) -0.0072(18) 0.0195(16) 0.0017(16)
C82 0.0408(18) 0.071(2) 0.080(2) 0.0224(19) 0.0222(17) 0.0056(16)
C83 0.053(2) 0.127(4) 0.059(2) -0.031(2) 0.0198(17) -0.004(2)
C84 0.054(2) 0.173(5) 0.080(3) -0.025(3) 0.014(2) 0.004(3)

loop_
_atom_type_symbol
_atom_type_description
_atom_type_scat_dispersion_real
_atom_type_scat_dispersion_imag
_atom_type_scat_source
C C 0.0033 0.0016 'International Tables Vol C Tables 4.2.6.8 and 6.1.1.4'
H H 0.0000 0.0000 'International Tables Vol C Tables 4.2.6.8 and 6.1.1.4'
N N 0.0061 0.0033 'International Tables Vol C Tables 4.2.6.8 and 6.1.1.4'

loop_
_geom_angle_atom_site_label_1
_geom_angle_atom_site_label_2
_geom_angle_atom_site_label_3
_geom_angle
_geom_angle_site_symmetry_1
_geom_angle_site_symmetry_3
C7 N1 C37 117.4(2) . .
C16 N2 C38 117.7(2) . .
C8 N3 C43 115.5(2) . .
C25 N4 C44 117.5(2) . .
C9 N5 C49 116.7(2) . .
C34 N6 C50 117.4(2) . .
C17 N7 C55 117.7(2) . .
C36 N8 C56 118.7(2) . .
C18 N9 C61 118.0(2) . .
C26 N10 C62 117.6(2) . .
C27 N11 C67 117.4(2) . .
C35 N12 C68 116.6(2) . .
C6 C1 C2 118.6(3) . .
C6 C1 C7 120.8(3) . .
C2 C1 C7 120.6(3) . .
C3 C2 C1 121.0(3) . .
C3 C2 H2 119.5 . .
C1 C2 H2 119.5 . .
C2 C3 C4 119.3(3) . .
C2 C3 C8 118.1(3) . .
C4 C3 C8 122.6(3) . .
C5 C4 C3 120.6(3) . .
C5 C4 H4 119.7 . .
C3 C4 H4 119.7 . .
C4 C5 C6 119.4(3) . .
C4 C5 C9 118.7(3) . .
C6 C5 C9 121.9(3) . .
C5 C6 C1 121.1(3) . .
C5 C6 H6 119.5 . .
C1 C6 H6 119.5 . .
N1 C7 C1 122.7(2) . .
N1 C7 H7 118.6 . .
C1 C7 H7 118.6 . .
N3 C8 C3 125.4(3) . .
N3 C8 H8 117.3 . .
C3 C8 H8 117.3 . .
N5 C9 C5 123.7(3) . .
N5 C9 H9 118.2 . .
C5 C9 H9 118.2 . .
C15 C10 C11 118.6(2) . .
C15 C10 C16 119.1(2) . .
C11 C10 C16 122.2(2) . .
C12 C11 C10 120.4(2) . .
C12 C11 H11 119.8 . .
C10 C11 H11 119.8 . .
C11 C12 C13 120.4(2) . .
C11 C12 C17 119.2(2) . .
C13 C12 C17 120.3(2) . .
C14 C13 C12 119.9(2) . .
C14 C13 H13 120.0 . .
C12 C13 H13 120.0 . .
C13 C14 C15 119.0(2) . .
C13 C14 C18 120.1(2) . .
C15 C14 C18 120.8(2) . .
C10 C15 C14 121.7(2) . .
C10 C15 H15 119.2 . .
C14 C15 H15 119.2 . .
N2 C16 C10 124.0(2) . .
N2 C16 H16 118.0 . .
C10 C16 H16 118.0 . .
N7 C17 C12 123.4(2) . .
N7 C17 H17 118.3 . .
C12 C17 H17 118.3 . .
N9 C18 C14 122.2(2) . .
N9 C18 H18 118.9 . .
C14 C18 H18 118.9 . .
C20 C19 C24 118.6(3) . .
C20 C19 C25 123.4(3) . .
C24 C19 C25 118.0(3) . .
C21 C20 C19 120.3(2) . .
C21 C20 H20 119.8 . .
C19 C20 H20 119.8 . .
C20 C21 C22 119.8(2) . .
C20 C21 C26 120.6(2) . .
C22 C21 C26 119.7(3) . .
C23 C22 C21 120.8(3) . .
C23 C22 H22 119.6 . .
C21 C22 H22 119.6 . .
C24 C23 C22 118.5(2) . .
C24 C23 C27 121.7(3) . .
C22 C23 C27 119.8(3) . .
C23 C24 C19 121.9(3) . .
C23 C24 H24 119.0 . .
C19 C24 H24 119.0 . .
N4 C25 C19 125.5(3) . .
N4 C25 H25 117.2 . .
C19 C25 H25 117.2 . .
N10 C26 C21 122.3(2) . .
N10 C26 H26 118.9 . .
C21 C26 H26 118.9 . .
N11 C27 C23 123.8(3) . .
N11 C27 H27 118.1 . .
C23 C27 H27 118.1 . .
C33 C28 C29 118.8(2) . .
C33 C28 C34 118.0(2) . .
C29 C28 C34 123.2(2) . .
C30 C29 C28 120.3(2) . .
C30 C29 H29 119.8 . .
C28 C29 H29 119.8 . .
C29 C30 C31 120.1(2) . .
C29 C30 C35 118.3(2) . .
C31 C30 C35 121.6(2) . .
C32 C31 C30 120.3(2) . .
C32 C31 H31 119.9 . .
C30 C31 H31 119.9 . .
C31 C32 C33 118.7(2) . .
C31 C32 C36 121.8(2) . .
C33 C32 C36 119.6(2) . .
C28 C33 C32 121.8(2) . .
C28 C33 H33 119.1 . .
C32 C33 H33 119.1 . .
N6 C34 C28 125.7(2) . .
N6 C34 H34 117.1 . .
C28 C34 H34 117.1 . .
N12 C35 C30 124.0(2) . .
N12 C35 H35 118.0 . .
C30 C35 H35 118.0 . .
N8 C36 C32 122.0(2) . .
N8 C36 H36 119.0 . .
C32 C36 H36 119.0 . .
N1 C37 C38 111.1(2) . .
N1 C37 C42 108.4(2) . .
C38 C37 C42 110.9(2) . .
N1 C37 H37 108.8 . .
C38 C37 H37 108.8 . .
C42 C37 H37 108.8 . .
N2 C38 C37 109.4(2) . .
N2 C38 C39 108.7(2) . .
C37 C38 C39 110.5(2) . .
N2 C38 H38 109.4 . .
C37 C38 H38 109.4 . .
C39 C38 H38 109.4 . .
C38 C39 C40 112.3(3) . .
C38 C39 H39A 109.1 . .
C40 C39 H39A 109.1 . .
C38 C39 H39B 109.1 . .
C40 C39 H39B 109.1 . .
H39A C39 H39B 107.9 . .
C41 C40 C39 110.4(2) . .
C41 C40 H40A 109.6 . .
C39 C40 H40A 109.6 . .
C41 C40 H40B 109.6 . .
C39 C40 H40B 109.6 . .
H40A C40 H40B 108.1 . .
C40 C41 C42 111.1(3) . .
C40 C41 H41A 109.4 . .
C42 C41 H41A 109.4 . .
C40 C41 H41B 109.4 . .
C42 C41 H41B 109.4 . .
H41A C41 H41B 108.0 . .
C41 C42 C37 111.8(2) . .
C41 C42 H42A 109.3 . .
C37 C42 H42A 109.3 . .
C41 C42 H42B 109.3 . .
C37 C42 H42B 109.3 . .
H42A C42 H42B 107.9 . .
N3 C43 C44 111.8(2) . .
N3 C43 C48 108.3(3) . .
C44 C43 C48 110.2(2) . .
N3 C43 H43 108.8 . .
C44 C43 H43 108.8 . .
C48 C43 H43 108.8 . .
N4 C44 C43 110.1(2) . .
N4 C44 C45 109.3(2) . .
C43 C44 C45 110.9(2) . .
N4 C44 H44 108.9 . .
C43 C44 H44 108.9 . .
C45 C44 H44 108.9 . .
C46 C45 C44 111.7(3) . .
C46 C45 H45A 109.3 . .
C44 C45 H45A 109.3 . .
C46 C45 H45B 109.3 . .
C44 C45 H45B 109.3 . .
H45A C45 H45B 107.9 . .
C45 C46 C47 110.8(3) . .
C45 C46 H46A 109.5 . .
C47 C46 H46A 109.5 . .
C45 C46 H46B 109.5 . .
C47 C46 H46B 109.5 . .
H46A C46 H46B 108.1 . .
C46 C47 C48 109.8(3) . .
C46 C47 H47A 109.7 . .
C48 C47 H47A 109.7 . .
C46 C47 H47B 109.7 . .
C48 C47 H47B 109.7 . .
H47A C47 H47B 108.2 . .
C43 C48 C47 110.6(3) . .
C43 C48 H48A 109.5 . .
C47 C48 H48A 109.5 . .
C43 C48 H48B 109.5 . .
C47 C48 H48B 109.5 . .
H48A C48 H48B 108.1 . .
N5 C49 C50 110.7(2) . .
N5 C49 C54 108.8(2) . .
C50 C49 C54 110.3(2) . .
N5 C49 H49 109.0 . .
C50 C49 H49 109.0 . .
C54 C49 H49 109.0 . .
N6 C50 C49 110.7(2) . .
N6 C50 C51 109.2(2) . .
C49 C50 C51 110.6(2) . .
N6 C50 H50 108.8 . .
C49 C50 H50 108.8 . .
C51 C50 H50 108.8 . .
C50 C51 C52 111.7(2) . .
C50 C51 H51A 109.3 . .
C52 C51 H51A 109.3 . .
C50 C51 H51B 109.3 . .
C52 C51 H51B 109.3 . .
H51A C51 H51B 107.9 . .
C53 C52 C51 109.8(2) . .
C53 C52 H52A 109.7 . .
C51 C52 H52A 109.7 . .
C53 C52 H52B 109.7 . .
C51 C52 H52B 109.7 . .
H52A C52 H52B 108.2 . .
C52 C53 C54 110.9(3) . .
C52 C53 H53A 109.5 . .
C54 C53 H53A 109.4 . .
C52 C53 H53B 109.5 . .
C54 C53 H53B 109.4 . .
H53A C53 H53B 108.0 . .
C53 C54 C49 111.9(2) . .
C53 C54 H54A 109.2 . .
C49 C54 H54A 109.2 . .
C53 C54 H54B 109.2 . .
C49 C54 H54B 109.2 . .
H54A C54 H54B 107.9 . .
N7 C55 C60 108.5(2) . .
N7 C55 C56 109.24(19) . .
C60 C55 C56 110.9(2) . .
N7 C55 H55 109.4 . .
C60 C55 H55 109.4 . .
C56 C55 H55 109.4 . .
N8 C56 C55 111.0(2) . .
N8 C56 C57 107.6(2) . .
C55 C56 C57 109.9(2) . .
N8 C56 H56 109.5 . .
C55 C56 H56 109.5 . .
C57 C56 H56 109.5 . .
C58 C57 C56 112.4(2) . .
C58 C57 H57A 109.1 . .
C56 C57 H57A 109.1 . .
C58 C57 H57B 109.1 . .
C56 C57 H57B 109.1 . .
H57A C57 H57B 107.9 . .
C57 C58 C59 110.8(3) . .
C57 C58 H58A 109.5 . .
C59 C58 H58A 109.5 . .
C57 C58 H58B 109.5 . .
C59 C58 H58B 109.5 . .
H58A C58 H58B 108.1 . .
C58 C59 C60 109.7(2) . .
C58 C59 H59A 109.7 . .
C60 C59 H59A 109.7 . .
C58 C59 H59B 109.7 . .
C60 C59 H59B 109.7 . .
H59A C59 H59B 108.2 . .
C55 C60 C59 111.7(2) . .
C55 C60 H60A 109.3 . .
C59 C60 H60A 109.3 . .
C55 C60 H60B 109.3 . .
C59 C60 H60B 109.3 . .
H60A C60 H60B 107.9 . .
N9 C61 C62 109.5(2) . .
N9 C61 C66 107.7(2) . .
C62 C61 C66 110.5(2) . .
N9 C61 H61 109.7 . .
C62 C61 H61 109.7 . .
C66 C61 H61 109.7 . .
N10 C62 C61 110.1(2) . .
N10 C62 C63 107.6(2) . .
C61 C62 C63 111.1(2) . .
N10 C62 H62 109.3 . .
C61 C62 H62 109.3 . .
C63 C62 H62 109.3 . .
C64 C63 C62 111.5(2) . .
C64 C63 H63A 109.3 . .
C62 C63 H63A 109.3 . .
C64 C63 H63B 109.3 . .
C62 C63 H63B 109.3 . .
H63A C63 H63B 108.0 . .
C65 C64 C63 110.4(3) . .
C65 C64 H64A 109.6 . .
C63 C64 H64A 109.6 . .
C65 C64 H64B 109.6 . .
C63 C64 H64B 109.6 . .
H64A C64 H64B 108.1 . .
C64 C65 C66 110.8(3) . .
C64 C65 H65A 109.5 . .
C66 C65 H65A 109.5 . .
C64 C65 H65B 109.5 . .
C66 C65 H65B 109.5 . .
H65A C65 H65B 108.1 . .
C65 C66 C61 112.3(3) . .
C65 C66 H66A 109.1 . .
C61 C66 H66A 109.1 . .
C65 C66 H66B 109.1 . .
C61 C66 H66B 109.1 . .
H66A C66 H66B 107.9 . .
N11 C67 C68 110.7(2) . .
N11 C67 C72 108.4(2) . .
C68 C67 C72 110.1(2) . .
N11 C67 H67 109.2 . .
C68 C67 H67 109.2 . .
C72 C67 H67 109.2 . .
N12 C68 C67 110.5(2) . .
N12 C68 C69 107.2(2) . .
C67 C68 C69 110.8(2) . .
N12 C68 H68 109.4 . .
C67 C68 H68 109.4 . .
C69 C68 H68 109.4 . .
C70 C69 C68 111.6(3) . .
C70 C69 H69A 109.3 . .
C68 C69 H69A 109.3 . .
C70 C69 H69B 109.3 . .
C68 C69 H69B 109.3 . .
H69A C69 H69B 108.0 . .
C69 C70 C71 110.4(2) . .
C69 C70 H70A 109.6 . .
C71 C70 H70A 109.6 . .
C69 C70 H70B 109.6 . .
C71 C70 H70B 109.6 . .
H70A C70 H70B 108.1 . .
C72 C71 C70 110.3(2) . .
C72 C71 H71A 109.6 . .
C70 C71 H71A 109.6 . .
C72 C71 H71B 109.6 . .
C70 C71 H71B 109.6 . .
H71A C71 H71B 108.1 . .
C71 C72 C67 111.7(2) . .
C71 C72 H72A 109.3 . .
C67 C72 H72A 109.3 . .
C71 C72 H72B 109.3 . .
C67 C72 H72B 109.3 . .
H72A C72 H72B 107.9 . .
C78 C73 C74 116.4(4) . .
C78 C73 C79 120.4(4) . .
C74 C73 C79 123.2(4) . .
C75 C74 C73 122.6(4) . .
C75 C74 H74 118.7 . .
C73 C74 H74 118.7 . .
C76 C75 C74 120.9(4) . .
C76 C75 H75 119.5 . .
C74 C75 H75 119.5 . .
C75 C76 C77 116.9(5) . .
C75 C76 C80 121.3(4) . .
C77 C76 C80 121.8(4) . .
C78 C77 C76 123.1(4) . .
C78 C77 H77 118.4 . .
C76 C77 H77 118.4 . .
C73 C78 C77 119.9(4) . .
C73 C78 H78 120.0 . .
C77 C78 H78 120.0 . .
C73 C79 H79A 109.5 . .
C73 C79 H79B 109.5 . .
H79A C79 H79B 109.5 . .
C73 C79 H79C 109.5 . .
H79A C79 H79C 109.5 . .
H79B C79 H79C 109.5 . .
C76 C80 H80A 109.5 . .
C76 C80 H80B 109.5 . .
H80A C80 H80B 109.5 . .
C76 C80 H80C 109.5 . .
H80A C80 H80C 109.5 . .
H80B C80 H80C 109.5 . .
C82 C81 C83 117.3(4) . .
C82 C81 C84 120.9(3) . .
C83 C81 C84 121.8(3) . .
C81 C82 C83 120.4(3) . 2_757
C81 C82 H82 119.8 . .
C83 C82 H82 119.8 2_757 .
C82 C83 C81 122.2(4) 2_757 .
C82 C83 H83 118.9 2_757 .
C81 C83 H83 118.9 . .
C81 C84 H84A 109.5 . .
C81 C84 H84B 109.5 . .
H84A C84 H84B 109.5 . .
C81 C84 H84C 109.5 . .
H84A C84 H84C 109.5 . .
H84B C84 H84C 109.5 . .
C86 C85 C90 117.8(7) . .
C86 C85 C91 124.5(9) . .
C90 C85 C91 117.6(9) . .
C87 C86 C85 124.6(8) . .
C87 C86 H86 117.7 . .
C85 C86 H86 117.7 . .
C86 C87 C88 118.9(8) . .
C86 C87 H87 120.5 . .
C88 C87 H87 120.5 . .
C89 C88 C87 115.7(8) . .
C89 C88 C92 124.2(11) . .
C87 C88 C92 119.9(10) . .
C90 C89 C88 125.2(10) . .
C90 C89 H89 117.4 . .
C88 C89 H89 117.4 . .
C89 C90 C85 117.5(9) . .
C89 C90 H90 121.3 . .
C85 C90 H90 121.3 . .

loop_
_geom_bond_atom_site_label_1
_geom_bond_atom_site_label_2
_geom_bond_distance
_geom_bond_site_symmetry_2
N1 C7 1.273(4) .
N1 C37 1.449(3) .
N2 C16 1.260(3) .
N2 C38 1.456(3) .
N3 C8 1.261(4) .
N3 C43 1.459(4) .
N4 C25 1.263(4) .
N4 C44 1.459(4) .
N5 C9 1.268(4) .
N5 C49 1.464(4) .
N6 C34 1.258(4) .
N6 C50 1.453(3) .
N7 C17 1.253(3) .
N7 C55 1.466(3) .
N8 C36 1.269(3) .
N8 C56 1.453(4) .
N9 C18 1.269(3) .
N9 C61 1.460(3) .
N10 C26 1.274(4) .
N10 C62 1.467(3) .
N11 C27 1.262(3) .
N11 C67 1.458(3) .
N12 C35 1.268(3) .
N12 C68 1.467(3) .
C1 C6 1.396(4) .
C1 C2 1.403(4) .
C1 C7 1.467(4) .
C2 C3 1.387(4) .
C2 H2 0.9500 .
C3 C4 1.399(4) .
C3 C8 1.475(4) .
C4 C5 1.391(4) .
C4 H4 0.9500 .
C5 C6 1.392(4) .
C5 C9 1.471(4) .
C6 H6 0.9500 .
C7 H7 0.9500 .
C8 H8 0.9500 .
C9 H9 0.9500 .
C10 C15 1.387(4) .
C10 C11 1.410(4) .
C10 C16 1.469(4) .
C11 C12 1.374(4) .
C11 H11 0.9500 .
C12 C13 1.408(4) .
C12 C17 1.482(4) .
C13 C14 1.388(4) .
C13 H13 0.9500 .
C14 C15 1.399(4) .
C14 C18 1.475(4) .
C15 H15 0.9500 .
C16 H16 0.9500 .
C17 H17 0.9500 .
C18 H18 0.9500 .
C19 C20 1.394(4) .
C19 C24 1.396(4) .
C19 C25 1.466(4) .
C20 C21 1.382(4) .
C20 H20 0.9500 .
C21 C22 1.396(4) .
C21 C26 1.472(4) .
C22 C23 1.386(4) .
C22 H22 0.9500 .
C23 C24 1.379(4) .
C23 C27 1.475(4) .
C24 H24 0.9500 .
C25 H25 0.9500 .
C26 H26 0.9500 .
C27 H27 0.9500 .
C28 C33 1.384(4) .
C28 C29 1.398(4) .
C28 C34 1.471(4) .
C29 C30 1.386(4) .
C29 H29 0.9500 .
C30 C31 1.398(4) .
C30 C35 1.475(4) .
C31 C32 1.389(4) .
C31 H31 0.9500 .
C32 C33 1.396(4) .
C32 C36 1.461(4) .
C33 H33 0.9500 .
C34 H34 0.9500 .
C35 H35 0.9500 .
C36 H36 0.9500 .
C37 C38 1.522(4) .
C37 C42 1.530(4) .
C37 H37 1.0000 .
C38 C39 1.529(4) .
C38 H38 1.0000 .
C39 C40 1.535(4) .
C39 H39A 0.9900 .
C39 H39B 0.9900 .
C40 C41 1.493(5) .
C40 H40A 0.9900 .
C40 H40B 0.9900 .
C41 C42 1.515(4) .
C41 H41A 0.9900 .
C41 H41B 0.9900 .
C42 H42A 0.9900 .
C42 H42B 0.9900 .
C43 C44 1.516(4) .
C43 C48 1.527(5) .
C43 H43 1.0000 .
C44 C45 1.526(4) .
C44 H44 1.0000 .
C45 C46 1.516(5) .
C45 H45A 0.9900 .
C45 H45B 0.9900 .
C46 C47 1.521(5) .
C46 H46A 0.9900 .
C46 H46B 0.9900 .
C47 C48 1.530(5) .
C47 H47A 0.9900 .
C47 H47B 0.9900 .
C48 H48A 0.9900 .
C48 H48B 0.9900 .
C49 C50 1.510(4) .
C49 C54 1.536(4) .
C49 H49 1.0000 .
C50 C51 1.521(4) .
C50 H50 1.0000 .
C51 C52 1.521(4) .
C51 H51A 0.9900 .
C51 H51B 0.9900 .
C52 C53 1.517(5) .
C52 H52A 0.9900 .
C52 H52B 0.9900 .
C53 C54 1.518(4) .
C53 H53A 0.9900 .
C53 H53B 0.9900 .
C54 H54A 0.9900 .
C54 H54B 0.9900 .
C55 C60 1.524(4) .
C55 C56 1.528(4) .
C55 H55 1.0000 .
C56 C57 1.529(4) .
C56 H56 1.0000 .
C57 C58 1.499(5) .
C57 H57A 0.9900 .
C57 H57B 0.9900 .
C58 C59 1.514(4) .
C58 H58A 0.9900 .
C58 H58B 0.9900 .
C59 C60 1.539(4) .
C59 H59A 0.9900 .
C59 H59B 0.9900 .
C60 H60A 0.9900 .
C60 H60B 0.9900 .
C61 C62 1.521(4) .
C61 C66 1.522(4) .
C61 H61 1.0000 .
C62 C63 1.533(4) .
C62 H62 1.0000 .
C63 C64 1.520(4) .
C63 H63A 0.9900 .
C63 H63B 0.9900 .
C64 C65 1.495(5) .
C64 H64A 0.9900 .
C64 H64B 0.9900 .
C65 C66 1.520(4) .
C65 H65A 0.9900 .
C65 H65B 0.9900 .
C66 H66A 0.9900 .
C66 H66B 0.9900 .
C67 C68 1.516(4) .
C67 C72 1.537(4) .
C67 H67 1.0000 .
C68 C69 1.541(4) .
C68 H68 1.0000 .
C69 C70 1.527(4) .
C69 H69A 0.9900 .
C69 H69B 0.9900 .
C70 C71 1.530(4) .
C70 H70A 0.9900 .
C70 H70B 0.9900 .
C71 C72 1.517(4) .
C71 H71A 0.9900 .
C71 H71B 0.9900 .
C72 H72A 0.9900 .
C72 H72B 0.9900 .
C73 C78 1.350(6) .
C73 C74 1.401(6) .
C73 C79 1.493(8) .
C74 C75 1.337(7) .
C74 H74 0.9500 .
C75 C76 1.334(6) .
C75 H75 0.9500 .
C76 C77 1.381(6) .
C76 C80 1.539(8) .
C77 C78 1.351(7) .
C77 H77 0.9500 .
C78 H78 0.9500 .
C79 H79A 0.9800 .
C79 H79B 0.9800 .
C79 H79C 0.9800 .
C80 H80A 0.9800 .
C80 H80B 0.9800 .
C80 H80C 0.9800 .
C81 C82 1.360(5) .
C81 C83 1.377(5) .
C81 C84 1.517(6) .
C82 C83 1.371(6) 2_757
C82 H82 0.9500 .
C83 C82 1.371(6) 2_757
C83 H83 0.9500 .
C84 H84A 0.9800 .
C84 H84B 0.9800 .
C84 H84C 0.9800 .
C85 C86 1.383(11) .
C85 C90 1.385(13) .
C85 C91 1.560(11) .
C86 C87 1.316(14) .
C86 H86 0.9500 .
C87 C88 1.408(13) .
C87 H87 0.9500 .
C88 C89 1.388(15) .
C88 C92 1.496(13) .
C89 C90 1.341(16) .
C89 H89 0.9500 .
C90 H90 0.9500 .
C91 H91A 0.9800 .
C91 H91B 0.9800 .
C91 H91C 0.9800 .
C92 H92A 0.9800 .
C92 H92B 0.9800 .
C92 H92C 0.9800 .
